data_4125736
loop_
_publ_author_name
'Chen, Wei'
'Chen, Chi-Lin'
'Zhang, Zhiyun'
'Chen, Yi-An'
'Chao, Wei-Chih'
'Su, Jianhua'
'Tian, He'
'Chou, Pi-Tai'

_publ_section_title
;
 Snapshotting the Excited-State Planarization of Chemically Locked
 N,N'-Disubstituted Dihydrodibenzo[a,c]phenazines.
;
_journal_issue 4
_journal_name_full 'Journal of the American Chemical Society'
_journal_page_first 1636
_journal_page_last 1644
_journal_paper_doi 10.1021/jacs.6b11789
_journal_volume 139
_journal_year 2017
_chemical_formula_sum 'C138 H108 N6 O18'
_chemical_formula_weight 2138.30
_chemical_name_systematic
;
 ? 
;
_space_group_crystal_system trigonal
_space_group_IT_number 148
_space_group_name_Hall '-R 3'
_space_group_name_H-M_alt 'R -3 :H'
_symmetry_space_group_name_Hall '-R 3'
_symmetry_space_group_name_H-M 'R -3 :H'
_atom_sites_solution_hydrogens geom
_audit_creation_method SHELXL-2013
_cell_angle_alpha 90
_cell_angle_beta 90
_cell_angle_gamma 120
_cell_formula_units_Z 6
_cell_length_a 34.402(8)
_cell_length_b 34.402(8)
_cell_length_c 18.748(4)
_cell_measurement_reflns_used 3487
_cell_measurement_temperature 273(2)
_cell_measurement_theta_max 39.087
_cell_measurement_theta_min 4.555
_cell_volume 19216(8)
_computing_cell_refinement 'Bruker SAINT'
_computing_data_collection 'Bruker APEX2'
_computing_data_reduction 'Bruker SAINT'
_computing_molecular_graphics 'Bruker SHELXTL'
_computing_publication_material 'Bruker SHELXTL'
_computing_structure_refinement 'SHELXL-2013 (Sheldrick, 2013)'
_computing_structure_solution 'SHELXS-97 (Sheldrick, 2008)'
_diffrn_ambient_temperature 273(2)
_diffrn_measured_fraction_theta_full 0.999
_diffrn_measured_fraction_theta_max 0.999
_diffrn_measurement_device_type 'Bruker APEX-II CCD'
_diffrn_measurement_method '\f and \w scans'
_diffrn_radiation_type MoK\a
_diffrn_radiation_wavelength 0.71073
_diffrn_reflns_av_R_equivalents 0.0623
_diffrn_reflns_av_unetI/netI 0.0590
_diffrn_reflns_Laue_measured_fraction_full 0.999
_diffrn_reflns_Laue_measured_fraction_max 0.999
_diffrn_reflns_limit_h_max 40
_diffrn_reflns_limit_h_min -41
_diffrn_reflns_limit_k_max 41
_diffrn_reflns_limit_k_min -39
_diffrn_reflns_limit_l_max 22
_diffrn_reflns_limit_l_min -22
_diffrn_reflns_number 45236
_diffrn_reflns_point_group_measured_fraction_full 0.999
_diffrn_reflns_point_group_measured_fraction_max 0.999
_diffrn_reflns_theta_full 25.242
_diffrn_reflns_theta_max 25.499
_diffrn_reflns_theta_min 1.184
_exptl_absorpt_coefficient_mu 0.074
_exptl_absorpt_correction_T_max 0.7456
_exptl_absorpt_correction_T_min 0.6553
_exptl_absorpt_correction_type multi-scan
_exptl_absorpt_process_details saadabs
_exptl_crystal_colour colorless
_exptl_crystal_density_diffrn 1.109
_exptl_crystal_description prismatic
_exptl_crystal_F_000 6732
_exptl_crystal_size_max 0.220
_exptl_crystal_size_mid 0.180
_exptl_crystal_size_min 0.100
_platon_squeeze_details
;
;
_refine_diff_density_max 0.225
_refine_diff_density_min -0.206
_refine_diff_density_rms 0.047
_refine_ls_extinction_method none
_refine_ls_goodness_of_fit_ref 0.953
_refine_ls_hydrogen_treatment mixed
_refine_ls_matrix_type full
_refine_ls_number_parameters 623
_refine_ls_number_reflns 7963
_refine_ls_number_restraints 156
_refine_ls_restrained_S_all 0.958
_refine_ls_R_factor_all 0.1480
_refine_ls_R_factor_gt 0.0713
_refine_ls_shift/su_max 0.000
_refine_ls_shift/su_mean 0.000
_refine_ls_structure_factor_coef Fsqd
_refine_ls_weighting_details 'w=1/[\s^2^(Fo^2^)+(0.1231P)^2^] where P=(Fo^2^+2Fc^2^)/3'
_refine_ls_weighting_scheme calc
_refine_ls_wR_factor_gt 0.1893
_refine_ls_wR_factor_ref 0.2245
_reflns_Friedel_coverage 0.000
_reflns_number_gt 3546
_reflns_number_total 7963
_reflns_threshold_expression 'I > 2\s(I)'
_cod_data_source_file ja6b11789_si_003.cif
_cod_data_source_block mo_dm16304_0m
_cod_original_cell_volume 19216(10)
_cod_database_code 4125736
_shelxl_version_number 2013-4
_shelx_space_group_comment
;
The symmetry employed for this shelxl refinement is uniquely defined 
by the following loop, which should always be used as a source of 
symmetry information in preference to the above space-group names. 
They are only intended as comments. 
;
_shelx_estimated_absorpt_t_max 0.993
_shelx_estimated_absorpt_t_min 0.984

loop_
_space_group_symop_operation_xyz
'x, y, z'
'-y, x-y, z'
'-x+y, -x, z'
'x+2/3, y+1/3, z+1/3'
'-y+2/3, x-y+1/3, z+1/3'
'-x+y+2/3, -x+1/3, z+1/3'
'x+1/3, y+2/3, z+2/3'
'-y+1/3, x-y+2/3, z+2/3'
'-x+y+1/3, -x+2/3, z+2/3'
'-x, -y, -z'
'y, -x+y, -z'
'x-y, x, -z'
'-x+2/3, -y+1/3, -z+1/3'
'y+2/3, -x+y+1/3, -z+1/3'
'x-y+2/3, x+1/3, -z+1/3'
'-x+1/3, -y+2/3, -z+2/3'
'y+1/3, -x+y+2/3, -z+2/3'
'x-y+1/3, x+2/3, -z+2/3'

loop_
_atom_site_label
_atom_site_type_symbol
_atom_site_fract_x
_atom_site_fract_y
_atom_site_fract_z
_atom_site_U_iso_or_equiv
_atom_site_adp_type
_atom_site_occupancy
_atom_site_site_symmetry_order
_atom_site_calc_flag
_atom_site_refinement_flags_posn
_atom_site_refinement_flags_adp
_atom_site_refinement_flags_occupancy
_atom_site_disorder_assembly
_atom_site_disorder_group
O1 O 0.50250(10) -0.11869(10) 0.58504(13) 0.0860(8) Uani 1 1 d . . . . .
O2 O 0.44022(9) -0.09478(9) 0.55204(13) 0.0806(7) Uani 1 1 d . . . . .
O3 O 0.53320(10) -0.10191(11) 0.33834(18) 0.1130(10) Uani 1 1 d . . . . .
O4 O 0.58876(9) -0.06178(9) 0.41252(13) 0.0871(8) Uani 1 1 d . . . . .
O5 O 0.44197(10) -0.02600(10) 0.66991(13) 0.0957(9) Uani 1 1 d . . . . .
O6 O 0.50044(10) 0.02194(9) 0.60485(13) 0.0872(8) Uani 1 1 d . . . . .
N1 N 0.71372(11) 0.14673(9) 0.60892(14) 0.0704(8) Uani 1 1 d . . . . .
N2 N 0.75004(9) 0.12453(8) 0.49915(13) 0.0598(7) Uani 1 1 d . . . . .
C1 C 0.45773(14) -0.15048(14) 0.58002(18) 0.0715(10) Uani 1 1 d . . . . .
C2 C 0.44466(18) -0.19447(16) 0.5964(2) 0.0923(13) Uani 1 1 d . . . . .
C3 C 0.40010(19) -0.22716(17) 0.5953(3) 0.1028(14) Uani 1 1 d . . . . .
C4 C 0.36836(17) -0.21619(16) 0.5784(2) 0.0975(13) Uani 1 1 d . . . . .
C5 C 0.38014(15) -0.17247(15) 0.5631(2) 0.0826(11) Uani 1 1 d . . . . .
C6 C 0.42458(14) -0.13957(13) 0.56461(17) 0.0675(9) Uani 1 1 d . . . . .
C7 C 0.52453(17) -0.09321(16) 0.5223(2) 0.0952(13) Uani 1 1 d . . . . .
C8 C 0.52392(17) -0.12064(16) 0.4622(2) 0.1062(15) Uani 1 1 d . . . . .
C9 C 0.54796(14) -0.09459(13) 0.3971(2) 0.0784(11) Uani 1 1 d . . . . .
C10 C 0.61861(12) -0.03470(11) 0.35565(19) 0.0674(9) Uani 1 1 d . . . . .
C11 C 0.65431(10) 0.00684(11) 0.39005(17) 0.0572(8) Uani 1 1 d . . . . .
C12 C 0.66589(11) 0.04941(11) 0.36583(18) 0.0627(9) Uani 1 1 d . . . . .
C13 C 0.69737(11) 0.08811(11) 0.40039(18) 0.0612(8) Uani 1 1 d . . . . .
C14 C 0.71774(10) 0.08521(10) 0.46202(17) 0.0545(8) Uani 1 1 d . . . . .
C15 C 0.70726(11) 0.04257(11) 0.48566(18) 0.0647(9) Uani 1 1 d . . . . .
C16 C 0.67629(11) 0.00461(11) 0.44955(18) 0.0620(9) Uani 1 1 d . . . . .
C17 C 0.40765(14) -0.08049(13) 0.5459(2) 0.0762(10) Uani 1 1 d . . . . .
C18 C 0.43451(14) -0.03021(12) 0.54427(18) 0.0736(10) Uani 1 1 d . . . . .
C19 C 0.45867(16) -0.01191(14) 0.6128(2) 0.0747(10) Uani 1 1 d . . . . .
C20 C 0.52561(15) 0.04208(15) 0.6697(2) 0.0930(13) Uani 1 1 d . . . . .
C21 C 0.57429(15) 0.06903(14) 0.65180(19) 0.0849(12) Uani 1 1 d . . . . .
C22 C 0.59452(18) 0.11466(15) 0.6392(2) 0.0922(12) Uani 1 1 d . . . . .
C23 C 0.63970(17) 0.14001(13) 0.6251(2) 0.0877(12) Uani 1 1 d . . . . .
C24 C 0.66677(15) 0.12061(12) 0.62262(17) 0.0716(10) Uani 1 1 d . . . . .
C25 C 0.64645(15) 0.07512(13) 0.6343(2) 0.0832(11) Uani 1 1 d . . . . .
C26 C 0.60114(17) 0.04997(14) 0.6491(2) 0.0907(13) Uani 1 1 d . . . . .
C27 C 0.72988(11) 0.17659(10) 0.54927(17) 0.0594(8) Uani 1 1 d . . . . .
C28 C 0.73133(14) 0.21754(12) 0.5475(2) 0.0818(11) Uani 1 1 d . . . . .
C29 C 0.74873(13) 0.24504(12) 0.4887(2) 0.0786(11) Uani 1 1 d . . . . .
C30 C 0.76597(13) 0.23333(12) 0.4332(2) 0.0767(10) Uani 1 1 d . . . . .
C31 C 0.76673(12) 0.19363(11) 0.43537(19) 0.0696(9) Uani 1 1 d . . . . .
C32 C 0.74854(11) 0.16508(10) 0.49365(17) 0.0568(8) Uani 1 1 d . . . . .
C33 C 0.76132(12) 0.11852(11) 0.5712(2) 0.0709(10) Uani 1 1 d . . . . .
C34 C 0.74181(14) 0.12842(11) 0.6253(2) 0.0748(11) Uani 1 1 d . . . . .
C35 C 0.7610(3) 0.1246(3) 0.6932(5) 0.0634(19) Uani 0.5 1 d . U P A 1
C36 C 0.7442(3) 0.1358(3) 0.7510(5) 0.0729(18) Uani 0.5 1 d . U P A 1
C37 C 0.7568(3) 0.1301(3) 0.8205(5) 0.077(2) Uani 0.5 1 d . U P A 1
C38 C 0.7859(4) 0.1137(3) 0.8263(5) 0.075(2) Uani 0.5 1 d . U P A 1
C39 C 0.8033(3) 0.1031(2) 0.7697(4) 0.0727(17) Uani 0.5 1 d . U P A 1
C40 C 0.7919(4) 0.1082(3) 0.6995(5) 0.0633(18) Uani 0.5 1 d . U P A 1
C41 C 0.8099(3) 0.0972(3) 0.6385(5) 0.0661(17) Uani 0.5 1 d . U P A 1
C42 C 0.7951(5) 0.1029(4) 0.5712(5) 0.068(2) Uani 0.5 1 d . U P A 1
C43 C 0.8135(3) 0.0924(3) 0.5098(5) 0.0713(19) Uani 0.5 1 d . U P A 1
C44 C 0.8426(3) 0.0752(3) 0.5150(5) 0.0800(17) Uani 0.5 1 d . U P A 1
C45 C 0.8566(3) 0.0722(3) 0.5853(5) 0.0821(17) Uani 0.5 1 d . U P A 1
C46 C 0.8407(3) 0.0804(3) 0.6440(6) 0.076(2) Uani 0.5 1 d . U P A 1
H2 H 0.4662 -0.2021 0.6084 0.22(3) Uiso 1 1 calc R . . . .
H3 H 0.3917 -0.2567 0.6061 0.107(14) Uiso 1 1 calc R . . . .
H4 H 0.3383 -0.2385 0.5772 0.114(16) Uiso 1 1 calc R . . . .
H5 H 0.3582 -0.1653 0.5519 0.083(11) Uiso 1 1 calc R . . . .
H7A H 0.5555 -0.0718 0.5341 0.16(2) Uiso 1 1 calc R . . . .
H7B H 0.5101 -0.0764 0.5079 0.20(3) Uiso 1 1 calc R . . . .
H8A H 0.4929 -0.1415 0.4496 0.098(13) Uiso 1 1 calc R . . . .
H8B H 0.5374 -0.1382 0.4773 0.26(4) Uiso 1 1 calc R . . . .
H10A H 0.6025 -0.0274 0.3206 0.083(11) Uiso 1 1 calc R . . . .
H10B H 0.6315 -0.0507 0.3320 0.102(13) Uiso 1 1 calc R . . . .
H12 H 0.6521 0.0521 0.3250 0.092(12) Uiso 1 1 calc R . . . .
H13 H 0.7048 0.1161 0.3820 0.059(9) Uiso 1 1 calc R . . . .
H15 H 0.7213 0.0397 0.5261 0.056(8) Uiso 1 1 calc R . . . .
H16 H 0.6701 -0.0234 0.4661 0.068(10) Uiso 1 1 calc R . . . .
H17A H 0.3874 -0.0908 0.5863 0.084(11) Uiso 1 1 calc R . . . .
H17B H 0.3903 -0.0920 0.5025 0.100(13) Uiso 1 1 calc R . . . .
H18A H 0.4561 -0.0207 0.5056 0.070(9) Uiso 1 1 calc R . . . .
H18B H 0.4147 -0.0183 0.5354 0.080(11) Uiso 1 1 calc R . . . .
H20A H 0.5207 0.0188 0.7038 0.078(11) Uiso 1 1 calc R . . . .
H20B H 0.5156 0.0613 0.6911 0.113(15) Uiso 1 1 calc R . . . .
H22 H 0.5772 0.1285 0.6403 0.121(17) Uiso 1 1 calc R . . . .
H23 H 0.6524 0.1707 0.6171 0.087(11) Uiso 1 1 calc R . . . .
H25 H 0.6635 0.0611 0.6323 0.067(10) Uiso 1 1 calc R . . . .
H26 H 0.5884 0.0193 0.6573 0.106(14) Uiso 1 1 calc R . . . .
H28 H 0.7205 0.2265 0.5859 0.096(13) Uiso 1 1 calc R . . . .
H29 H 0.7486 0.2720 0.4872 0.129(17) Uiso 1 1 calc R . . . .
H30 H 0.7773 0.2520 0.3936 0.093(12) Uiso 1 1 calc R . . . .
H31 H 0.7794 0.1860 0.3980 0.107(15) Uiso 1 1 calc R . . . .
H36 H 0.7248 0.1470 0.7446 0.088 Uiso 0.5 1 calc R U P A 1
H37 H 0.7457 0.1371 0.8608 0.093 Uiso 0.5 1 calc R U P A 1
H38 H 0.7942 0.1098 0.8718 0.090 Uiso 0.5 1 calc R U P A 1
H39 H 0.8229 0.0923 0.7773 0.087 Uiso 0.5 1 calc R U P A 1
H43 H 0.8056 0.0973 0.4646 0.086 Uiso 0.5 1 calc R U P A 1
H44 H 0.8522 0.0663 0.4750 0.096 Uiso 0.5 1 calc R U P A 1
H45 H 0.8784 0.0639 0.5901 0.099 Uiso 0.5 1 calc R U P A 1
H46 H 0.8493 0.0755 0.6886 0.091 Uiso 0.5 1 calc R U P A 1

loop_
_atom_site_aniso_label
_atom_site_aniso_U_11
_atom_site_aniso_U_22
_atom_site_aniso_U_33
_atom_site_aniso_U_23
_atom_site_aniso_U_13
_atom_site_aniso_U_12
O1 0.095(2) 0.104(2) 0.0669(17) 0.0081(15) 0.0022(15) 0.0557(18)
O2 0.0939(18) 0.0826(18) 0.0824(18) -0.0001(14) 0.0017(14) 0.0569(15)
O3 0.094(2) 0.112(2) 0.089(2) -0.0071(18) -0.0084(18) 0.0183(18)
O4 0.0759(17) 0.0788(17) 0.0759(17) -0.0010(14) -0.0014(14) 0.0157(15)
O5 0.109(2) 0.111(2) 0.0500(15) 0.0005(14) 0.0151(14) 0.0423(17)
O6 0.116(2) 0.0866(18) 0.0522(15) 0.0077(14) 0.0198(15) 0.0452(18)
N1 0.100(2) 0.0559(17) 0.0460(16) 0.0089(13) -0.0004(15) 0.0315(18)
N2 0.0680(17) 0.0527(16) 0.0565(16) 0.0079(13) -0.0075(13) 0.0286(14)
C1 0.090(3) 0.081(3) 0.052(2) 0.0002(19) 0.0075(19) 0.049(2)
C2 0.118(4) 0.104(3) 0.082(3) 0.024(2) 0.023(3) 0.075(3)
C3 0.118(4) 0.086(3) 0.118(4) 0.027(3) 0.026(3) 0.061(3)
C4 0.098(4) 0.084(3) 0.111(4) 0.022(3) 0.016(3) 0.046(3)
C5 0.095(3) 0.104(3) 0.069(3) 0.006(2) 0.005(2) 0.065(3)
C6 0.088(3) 0.080(3) 0.050(2) 0.0002(18) 0.0047(18) 0.054(2)
C7 0.101(4) 0.095(3) 0.088(3) -0.004(3) 0.012(3) 0.048(3)
C8 0.096(3) 0.084(3) 0.093(3) -0.004(3) 0.019(3) 0.011(3)
C9 0.078(3) 0.068(2) 0.074(3) -0.007(2) 0.008(2) 0.026(2)
C10 0.072(2) 0.064(2) 0.067(2) 0.0021(18) 0.005(2) 0.034(2)
C11 0.0528(18) 0.060(2) 0.061(2) -0.0022(17) 0.0017(16) 0.0299(17)
C12 0.062(2) 0.069(2) 0.063(2) 0.0020(18) -0.0047(18) 0.0370(19)
C13 0.066(2) 0.054(2) 0.067(2) 0.0091(17) -0.0040(18) 0.0321(18)
C14 0.0550(19) 0.0534(19) 0.055(2) 0.0057(16) 0.0002(16) 0.0270(16)
C15 0.074(2) 0.061(2) 0.057(2) 0.0084(17) -0.0081(18) 0.0319(19)
C16 0.072(2) 0.049(2) 0.068(2) 0.0042(17) 0.0026(18) 0.0328(18)
C17 0.100(3) 0.092(3) 0.062(2) 0.000(2) 0.005(2) 0.068(2)
C18 0.109(3) 0.087(3) 0.050(2) 0.0021(18) 0.014(2) 0.068(2)
C19 0.117(3) 0.078(3) 0.050(2) 0.004(2) 0.017(2) 0.064(3)
C20 0.119(4) 0.091(3) 0.057(2) 0.006(2) 0.021(2) 0.043(3)
C21 0.115(3) 0.081(3) 0.054(2) 0.009(2) 0.024(2) 0.045(3)
C22 0.122(4) 0.075(3) 0.081(3) 0.000(2) 0.013(3) 0.050(3)
C23 0.123(4) 0.055(2) 0.074(3) -0.0003(19) 0.008(2) 0.036(3)
C24 0.108(3) 0.058(2) 0.0393(19) 0.0062(16) 0.0077(19) 0.034(2)
C25 0.108(3) 0.066(2) 0.075(3) 0.020(2) 0.027(2) 0.042(3)
C26 0.122(4) 0.068(3) 0.074(3) 0.023(2) 0.029(2) 0.042(3)
C27 0.071(2) 0.0465(19) 0.0472(19) 0.0031(15) -0.0070(16) 0.0195(16)
C28 0.118(3) 0.070(2) 0.059(2) 0.007(2) 0.008(2) 0.048(2)
C29 0.105(3) 0.059(2) 0.069(3) 0.0097(19) 0.000(2) 0.039(2)
C30 0.106(3) 0.060(2) 0.056(2) 0.0139(19) 0.000(2) 0.034(2)
C31 0.084(2) 0.058(2) 0.058(2) 0.0066(18) 0.0024(19) 0.0298(19)
C32 0.066(2) 0.0485(19) 0.0497(19) 0.0033(15) -0.0124(16) 0.0239(16)
C33 0.067(2) 0.049(2) 0.081(3) 0.0086(18) -0.027(2) 0.0161(18)
C34 0.098(3) 0.0444(19) 0.061(2) 0.0039(17) -0.032(2) 0.0200(19)
C35 0.069(3) 0.047(3) 0.056(3) 0.002(3) -0.026(3) 0.015(3)
C36 0.076(3) 0.056(3) 0.059(3) 0.000(3) -0.020(3) 0.012(3)
C37 0.078(4) 0.062(3) 0.061(3) -0.001(3) -0.020(3) 0.012(3)
C38 0.078(4) 0.063(3) 0.057(3) 0.002(3) -0.027(3) 0.015(3)
C39 0.073(3) 0.060(3) 0.061(3) 0.002(3) -0.027(3) 0.015(3)
C40 0.065(3) 0.048(3) 0.061(3) 0.003(3) -0.028(3) 0.017(2)
C41 0.063(3) 0.054(3) 0.071(3) 0.008(3) -0.023(3) 0.021(2)
C42 0.063(3) 0.057(3) 0.072(4) 0.008(3) -0.021(3) 0.022(3)
C43 0.067(3) 0.063(3) 0.078(3) 0.006(3) -0.016(3) 0.028(3)
C44 0.075(3) 0.070(3) 0.085(3) -0.001(3) -0.012(3) 0.030(3)
C45 0.079(3) 0.072(3) 0.089(4) 0.009(3) -0.014(3) 0.033(3)
C46 0.071(3) 0.063(3) 0.082(3) 0.009(3) -0.015(3) 0.025(3)

loop_
_atom_type_symbol
_atom_type_description
_atom_type_scat_dispersion_real
_atom_type_scat_dispersion_imag
_atom_type_scat_source
C C 0.0033 0.0016 'International Tables Vol C Tables 4.2.6.8 and 6.1.1.4'
H H 0.0000 0.0000 'International Tables Vol C Tables 4.2.6.8 and 6.1.1.4'
N N 0.0061 0.0033 'International Tables Vol C Tables 4.2.6.8 and 6.1.1.4'
O O 0.0106 0.0060 'International Tables Vol C Tables 4.2.6.8 and 6.1.1.4'

loop_
_geom_angle_atom_site_label_1
_geom_angle_atom_site_label_2
_geom_angle_atom_site_label_3
_geom_angle
C1 O1 C7 117.9(3)
C6 O2 C17 117.5(3)
C9 O4 C10 119.8(3)
C19 O6 C20 116.7(3)
C24 N1 C27 120.3(3)
C24 N1 C34 119.2(3)
C34 N1 C27 112.3(3)
C14 N2 C33 117.1(2)
C32 N2 C14 119.9(2)
C32 N2 C33 110.5(3)
O1 C1 C2 118.5(4)
O1 C1 C6 122.7(4)
C2 C1 C6 118.6(4)
C1 C2 H2 119.6
C3 C2 C1 120.8(4)
C3 C2 H2 119.6
C2 C3 H3 120.1
C4 C3 C2 119.9(4)
C4 C3 H3 120.1
C3 C4 C5 120.9(5)
C3 C4 H4 119.6
C5 C4 H4 119.6
C4 C5 H5 120.2
C6 C5 C4 119.6(4)
C6 C5 H5 120.2
O2 C6 C1 115.0(4)
C5 C6 O2 124.8(3)
C5 C6 C1 120.3(4)
O1 C7 C8 113.9(4)
O1 C7 H7A 108.8
O1 C7 H7B 108.8
C8 C7 H7A 108.8
C8 C7 H7B 108.8
H7A C7 H7B 107.7
C7 C8 C9 114.7(4)
C7 C8 H8A 108.6
C7 C8 H8B 108.6
C9 C8 H8A 108.6
C9 C8 H8B 108.6
H8A C8 H8B 107.6
O3 C9 O4 123.0(4)
O3 C9 C8 125.5(4)
O4 C9 C8 111.5(4)
O4 C10 C11 106.1(3)
O4 C10 H10A 110.5
O4 C10 H10B 110.5
C11 C10 H10A 110.5
C11 C10 H10B 110.5
H10A C10 H10B 108.7
C12 C11 C10 122.4(3)
C16 C11 C10 120.8(3)
C16 C11 C12 116.7(3)
C11 C12 H12 118.8
C13 C12 C11 122.3(3)
C13 C12 H12 118.8
C12 C13 H13 119.9
C14 C13 C12 120.2(3)
C14 C13 H13 119.9
C13 C14 N2 121.4(3)
C13 C14 C15 117.9(3)
C15 C14 N2 120.6(3)
C14 C15 H15 119.7
C16 C15 C14 120.6(3)
C16 C15 H15 119.7
C11 C16 C15 122.2(3)
C11 C16 H16 118.9
C15 C16 H16 118.9
O2 C17 C18 105.1(3)
O2 C17 H17A 110.7
O2 C17 H17B 110.7
C18 C17 H17A 110.7
C18 C17 H17B 110.7
H17A C17 H17B 108.8
C17 C18 H18A 109.4
C17 C18 H18B 109.4
C19 C18 C17 111.2(3)
C19 C18 H18A 109.4
C19 C18 H18B 109.4
H18A C18 H18B 108.0
O5 C19 O6 123.0(4)
O5 C19 C18 123.2(4)
O6 C19 C18 113.8(3)
O6 C20 C21 108.9(3)
O6 C20 H20A 109.9
O6 C20 H20B 109.9
C21 C20 H20A 109.9
C21 C20 H20B 109.9
H20A C20 H20B 108.3
C22 C21 C20 121.0(4)
C26 C21 C20 121.7(4)
C26 C21 C22 117.3(4)
C21 C22 H22 119.3
C23 C22 C21 121.4(5)
C23 C22 H22 119.3
C22 C23 C24 121.2(4)
C22 C23 H23 119.4
C24 C23 H23 119.4
C23 C24 N1 121.5(3)
C25 C24 N1 121.1(4)
C25 C24 C23 117.3(4)
C24 C25 C26 121.2(4)
C24 C25 H25 119.4
C26 C25 H25 119.4
C21 C26 C25 121.7(4)
C21 C26 H26 119.1
C25 C26 H26 119.1
C28 C27 N1 123.6(3)
C32 C27 N1 117.0(3)
C32 C27 C28 119.2(3)
C27 C28 H28 120.0
C29 C28 C27 120.0(4)
C29 C28 H28 120.0
C28 C29 H29 119.5
C30 C29 C28 120.9(4)
C30 C29 H29 119.5
C29 C30 C31 119.9(3)
C29 C30 H30 120.0
C31 C30 H30 120.0
C30 C31 C32 119.9(4)
C30 C31 H31 120.1
C32 C31 H31 120.1
C27 C32 N2 118.4(3)
C27 C32 C31 120.0(3)
C31 C32 N2 121.6(3)
N2 C33 C42 111.2(5)
C34 C33 N2 117.5(3)
C34 C33 C42 131.3(5)
N1 C34 C35 131.3(5)
C33 C34 N1 118.8(3)
C33 C34 C35 109.0(5)
C36 C35 C34 112.7(8)
C36 C35 C40 123.1(10)
C40 C35 C34 124.1(8)
C35 C36 C37 119.0(9)
C35 C36 H36 120.5
C37 C36 H36 120.5
C36 C37 H37 121.2
C38 C37 C36 117.7(10)
C38 C37 H37 121.2
C37 C38 H38 118.1
C39 C38 C37 123.9(9)
C39 C38 H38 118.1
C38 C39 C40 120.7(10)
C38 C39 H39 119.6
C40 C39 H39 119.6
C35 C40 C41 122.6(8)
C39 C40 C35 115.6(10)
C39 C40 C41 121.8(10)
C40 C41 C46 123.2(9)
C42 C41 C40 116.2(9)
C42 C41 C46 120.6(10)
C41 C42 C33 116.5(9)
C41 C42 C43 116.5(12)
C43 C42 C33 127.0(8)
C42 C43 H43 118.5
C44 C43 C42 123.1(9)
C44 C43 H43 118.5
C43 C44 C45 115.8(9)
C43 C44 H44 122.1
C45 C44 H44 122.1
C44 C45 H45 117.8
C46 C45 C44 124.3(10)
C46 C45 H45 117.8
C41 C46 H46 120.3
C45 C46 C41 119.4(10)
C45 C46 H46 120.3

loop_
_geom_bond_atom_site_label_1
_geom_bond_atom_site_label_2
_geom_bond_distance
O1 C1 1.376(4)
O1 C7 1.435(5)
O2 C6 1.375(4)
O2 C17 1.436(4)
O3 C9 1.186(4)
O4 C9 1.320(4)
O4 C10 1.450(4)
O5 C19 1.196(4)
O6 C19 1.330(5)
O6 C20 1.452(5)
N1 C24 1.425(5)
N1 C27 1.430(4)
N1 C34 1.426(5)
N2 C14 1.430(4)
N2 C32 1.425(4)
N2 C33 1.449(4)
C1 C2 1.381(5)
C1 C6 1.397(5)
C2 C3 1.375(6)
C2 H2 0.9300
C3 C4 1.359(6)
C3 H3 0.9300
C4 C5 1.378(6)
C4 H4 0.9300
C5 C6 1.374(5)
C5 H5 0.9300
C7 C8 1.464(6)
C7 H7A 0.9700
C7 H7B 0.9700
C8 C9 1.495(6)
C8 H8A 0.9700
C8 H8B 0.9700
C10 C11 1.487(4)
C10 H10A 0.9700
C10 H10B 0.9700
C11 C12 1.388(4)
C11 C16 1.371(4)
C12 C13 1.387(4)
C12 H12 0.9300
C13 C14 1.381(4)
C13 H13 0.9300
C14 C15 1.396(4)
C15 C16 1.381(5)
C15 H15 0.9300
C16 H16 0.9300
C17 C18 1.499(5)
C17 H17A 0.9700
C17 H17B 0.9700
C18 C19 1.489(5)
C18 H18A 0.9700
C18 H18B 0.9700
C20 C21 1.491(6)
C20 H20A 0.9700
C20 H20B 0.9700
C21 C22 1.383(5)
C21 C26 1.375(6)
C22 C23 1.375(6)
C22 H22 0.9300
C23 C24 1.392(5)
C23 H23 0.9300
C24 C25 1.376(5)
C25 C26 1.380(6)
C25 H25 0.9300
C26 H26 0.9300
C27 C28 1.385(5)
C27 C32 1.382(5)
C28 C29 1.378(5)
C28 H28 0.9300
C29 C30 1.356(5)
C29 H29 0.9300
C30 C31 1.379(5)
C30 H30 0.9300
C31 C32 1.391(4)
C31 H31 0.9300
C33 C34 1.350(5)
C33 C42 1.506(17)
C34 C35 1.472(11)
C35 C36 1.371(13)
C35 C40 1.434(15)
C36 C37 1.418(12)
C36 H36 0.9300
C37 C38 1.376(16)
C37 H37 0.9300
C38 C39 1.355(14)
C38 H38 0.9300
C39 C40 1.408(11)
C39 H39 0.9300
C40 C41 1.439(12)
C41 C42 1.410(14)
C41 C46 1.441(14)
C42 C43 1.444(14)
C43 C44 1.397(12)
C43 H43 0.9300
C44 C45 1.425(12)
C44 H44 0.9300
C45 C46 1.323(15)
C45 H45 0.9300
C46 H46 0.9300

loop_
_geom_hbond_atom_site_label_D
_geom_hbond_atom_site_label_H
_geom_hbond_atom_site_label_A
_geom_hbond_distance_DH
_geom_hbond_distance_HA
_geom_hbond_distance_DA
_geom_hbond_angle_DHA
_geom_hbond_site_symmetry_A
C7 H7B O2 0.97 2.31 2.927(6) 120.6 .
C7 H7B O2 0.97 2.31 2.927(6) 120.6 .
C18 H18A O6 0.97 2.57 3.503(4) 161.9 10_656
C18 H18A O6 0.97 2.57 3.503(4) 161.9 10_656

loop_
_geom_torsion_atom_site_label_1
_geom_torsion_atom_site_label_2
_geom_torsion_atom_site_label_3
_geom_torsion_atom_site_label_4
_geom_torsion
O1 C1 C2 C3 177.1(4)
O1 C1 C6 O2 2.4(5)
O1 C1 C6 C5 -177.3(3)
O1 C7 C8 C9 -178.2(4)
O2 C17 C18 C19 -64.7(4)
O4 C10 C11 C12 -128.7(3)
O4 C10 C11 C16 48.8(4)
O6 C20 C21 C22 95.2(4)
O6 C20 C21 C26 -86.6(5)
N1 C24 C25 C26 178.7(3)
N1 C27 C28 C29 177.9(3)
N1 C27 C32 N2 0.5(4)
N1 C27 C32 C31 -177.1(3)
N1 C34 C35 C36 8.8(9)
N1 C34 C35 C40 -174.9(6)
N2 C14 C15 C16 -179.6(3)
N2 C33 C34 N1 -3.9(5)
N2 C33 C34 C35 -174.3(4)
N2 C33 C42 C41 178.1(7)
N2 C33 C42 C43 -3.1(12)
C1 O1 C7 C8 -60.0(5)
C1 C2 C3 C4 -0.5(7)
C2 C1 C6 O2 177.1(3)
C2 C1 C6 C5 -2.6(5)
C2 C3 C4 C5 -0.8(7)
C3 C4 C5 C6 0.3(6)
C4 C5 C6 O2 -178.3(3)
C4 C5 C6 C1 1.3(6)
C6 O2 C17 C18 171.2(3)
C6 C1 C2 C3 2.2(6)
C7 O1 C1 C2 122.0(4)
C7 O1 C1 C6 -63.3(4)
C7 C8 C9 O3 -130.1(5)
C7 C8 C9 O4 50.4(6)
C9 O4 C10 C11 162.0(3)
C10 O4 C9 O3 -4.0(6)
C10 O4 C9 C8 175.5(4)
C10 C11 C12 C13 176.2(3)
C10 C11 C16 C15 -175.2(3)
C11 C12 C13 C14 -1.4(5)
C12 C11 C16 C15 2.4(5)
C12 C13 C14 N2 -179.5(3)
C12 C13 C14 C15 3.1(5)
C13 C14 C15 C16 -2.2(5)
C14 N2 C32 C27 101.2(3)
C14 N2 C32 C31 -81.1(4)
C14 N2 C33 C34 -100.5(4)
C14 N2 C33 C42 81.1(6)
C14 C15 C16 C11 -0.7(5)
C16 C11 C12 C13 -1.4(5)
C17 O2 C6 C1 -171.4(3)
C17 O2 C6 C5 8.3(5)
C17 C18 C19 O5 -42.2(5)
C17 C18 C19 O6 138.5(3)
C19 O6 C20 C21 163.3(3)
C20 O6 C19 O5 -0.7(5)
C20 O6 C19 C18 178.6(3)
C20 C21 C22 C23 177.7(4)
C20 C21 C26 C25 -178.3(4)
C21 C22 C23 C24 0.3(6)
C22 C21 C26 C25 0.0(6)
C22 C23 C24 N1 -179.2(3)
C22 C23 C24 C25 0.4(6)
C23 C24 C25 C26 -1.0(5)
C24 N1 C27 C28 75.4(4)
C24 N1 C27 C32 -110.4(4)
C24 N1 C34 C33 112.4(4)
C24 N1 C34 C35 -79.8(6)
C24 C25 C26 C21 0.8(6)
C26 C21 C22 C23 -0.5(6)
C27 N1 C24 C23 -50.3(5)
C27 N1 C24 C25 130.0(3)
C27 N1 C34 C33 -36.3(4)
C27 N1 C34 C35 131.5(6)
C27 C28 C29 C30 -2.2(6)
C28 C27 C32 N2 174.9(3)
C28 C27 C32 C31 -2.7(5)
C28 C29 C30 C31 -0.8(6)
C29 C30 C31 C32 2.0(5)
C30 C31 C32 N2 -177.8(3)
C30 C31 C32 C27 -0.2(5)
C32 N2 C14 C13 26.9(4)
C32 N2 C14 C15 -155.8(3)
C32 N2 C33 C34 41.7(4)
C32 N2 C33 C42 -136.7(5)
C32 C27 C28 C29 3.9(5)
C33 N2 C14 C13 165.4(3)
C33 N2 C14 C15 -17.3(4)
C33 N2 C32 C27 -39.8(4)
C33 N2 C32 C31 137.9(3)
C33 C34 C35 C36 177.6(5)
C33 C34 C35 C40 -6.1(9)
C33 C42 C43 C44 -175.6(9)
C34 N1 C24 C23 163.5(3)
C34 N1 C24 C25 -16.1(5)
C34 N1 C27 C28 -136.3(4)
C34 N1 C27 C32 37.9(4)
C34 C33 C42 C41 0.0(12)
C34 C33 C42 C43 178.8(7)
C34 C35 C36 C37 174.7(6)
C34 C35 C40 C39 -174.4(7)
C34 C35 C40 C41 5.2(12)
C35 C36 C37 C38 0.7(12)
C35 C40 C41 C42 -0.8(11)
C35 C40 C41 C46 -179.6(8)
C36 C35 C40 C39 1.6(12)
C36 C35 C40 C41 -178.9(8)
C36 C37 C38 C39 0.3(13)
C37 C38 C39 C40 -0.3(13)
C38 C39 C40 C35 -0.6(11)
C38 C39 C40 C41 179.8(8)
C39 C40 C41 C42 178.8(9)
C39 C40 C41 C46 -0.1(12)
C40 C35 C36 C37 -1.6(12)
C40 C41 C42 C33 -1.7(11)
C40 C41 C42 C43 179.4(8)
C40 C41 C46 C45 -178.3(8)
C41 C42 C43 C44 3.2(13)
C42 C33 C34 N1 174.1(7)
C42 C33 C34 C35 3.7(8)
C42 C41 C46 C45 2.8(13)
C42 C43 C44 C45 -5.4(12)
C43 C44 C45 C46 6.6(13)
C44 C45 C46 C41 -5.4(14)
C46 C41 C42 C33 177.2(7)
C46 C41 C42 C43 -1.7(13)

loop_
_platon_squeeze_void_nr
_platon_squeeze_void_average_x
_platon_squeeze_void_average_y
_platon_squeeze_void_average_z
_platon_squeeze_void_volume
_platon_squeeze_void_count_electrons
_platon_squeeze_void_content
1 0.000 0.000 0.003 1327 430 ' '
2 0.044 0.245 0.093 10 0 ' '
3 0.088 0.466 0.760 10 0 ' '
4 0.333 0.667 0.176 1328 430 ' '
5 0.132 0.711 0.573 10 1 ' '
6 0.201 0.956 0.093 10 0 ' '
7 0.245 0.201 0.907 10 0 ' '
8 0.289 0.421 0.573 10 0 ' '
9 0.377 0.912 0.760 10 1 ' '
10 0.421 0.132 0.427 10 0 ' '
11 0.667 0.333 0.843 1328 430 ' '
12 0.466 0.377 0.240 10 1 ' '
13 0.534 0.623 0.760 10 0 ' '
14 0.578 0.868 0.573 10 0 ' '
15 0.623 0.088 0.240 10 0 ' '
16 0.711 0.578 0.427 10 0 ' '
17 0.755 0.799 0.093 10 0 ' '
18 0.799 0.044 0.907 10 0 ' '
19 0.868 0.289 0.427 10 0 ' '
20 0.912 0.534 0.240 10 1 ' '
21 0.956 0.755 0.907 10 0 ' '
